data_4509628
loop_
_publ_author_name
'Gurunatha, K. L.'
'Mohapatra, Sudip'
'Suchetan, P. A.'
'Maji, Tapas Kumar'

_publ_section_title
;
 Single-Crystal-to-Single-Crystal Structural Transformation in a Flexible
 Porous Gadolinium-Organic Framework with Selective and Controlled
 Sorption Properties
;
_journal_issue 9
_journal_name_full 'Crystal Growth &amp; Design'
_journal_page_first 3844
_journal_paper_doi 10.1021/cg900541a
_journal_volume 9
_journal_year 2009
_chemical_formula_sum 'C16 H4 Gd2 O19'
_chemical_formula_weight 814.69
_chemical_name_systematic
;
 ?
;
_space_group_IT_number 13
_symmetry_cell_setting monoclinic
_symmetry_space_group_name_Hall '-P 2yc'
_symmetry_space_group_name_H-M 'P 1 2/c 1'
_atom_sites_solution_hydrogens geom
_atom_sites_solution_primary direct
_atom_sites_solution_secondary difmap
_audit_creation_method SHELXL-97
_cell_angle_alpha 90.00
_cell_angle_beta 96.304(5)
_cell_angle_gamma 90.00
_cell_formula_units_Z 2
_cell_length_a 8.9160(7)
_cell_length_b 15.1027(14)
_cell_length_c 8.5126(8)
_cell_measurement_temperature 293(2)
_cell_volume 1139.34(18)
_computing_cell_refinement SMART
_computing_data_collection 'SMART (Bruker,2000)'
_computing_data_reduction 'SAINT (Bruker,2000)'
_computing_molecular_graphics 'Mercury 1.4.1'
_computing_publication_material 'PLATON (Spek, 2003)'
_computing_structure_refinement 'SHELXL-97 (Sheldrick, 2008)'
_computing_structure_solution 'SIR-92 (Altomare et al. 1994)'
_diffrn_ambient_temperature 293(2)
_diffrn_measured_fraction_theta_full 0.949
_diffrn_measured_fraction_theta_max 0.949
_diffrn_radiation_monochromator graphite
_diffrn_radiation_source 'fine-focus sealed tube'
_diffrn_radiation_type MoK\a
_diffrn_radiation_wavelength 0.71073
_diffrn_reflns_av_R_equivalents 0.1184
_diffrn_reflns_av_sigmaI/netI 0.1376
_diffrn_reflns_limit_h_max 11
_diffrn_reflns_limit_h_min -9
_diffrn_reflns_limit_k_max 19
_diffrn_reflns_limit_k_min -19
_diffrn_reflns_limit_l_max 10
_diffrn_reflns_limit_l_min -9
_diffrn_reflns_number 7380
_diffrn_reflns_theta_full 26.87
_diffrn_reflns_theta_max 26.87
_diffrn_reflns_theta_min 1.35
_exptl_absorpt_coefficient_mu 5.864
_exptl_absorpt_correction_T_max 0.8629
_exptl_absorpt_correction_T_min 0.4526
_exptl_absorpt_correction_type empirical
_exptl_absorpt_process_details SADABS
_exptl_crystal_colour yellow
_exptl_crystal_density_diffrn 2.375
_exptl_crystal_density_method 'not measured'
_exptl_crystal_description blocks
_exptl_crystal_F_000 760
_exptl_crystal_size_max 0.12
_exptl_crystal_size_mid 0.08
_exptl_crystal_size_min 0.04
_refine_diff_density_max 2.157
_refine_diff_density_min -2.124
_refine_diff_density_rms 0.351
_refine_ls_extinction_method none
_refine_ls_goodness_of_fit_ref 1.046
_refine_ls_hydrogen_treatment noref
_refine_ls_matrix_type full
_refine_ls_number_parameters 164
_refine_ls_number_reflns 2347
_refine_ls_number_restraints 6
_refine_ls_restrained_S_all 1.046
_refine_ls_R_factor_all 0.1448
_refine_ls_R_factor_gt 0.0756
_refine_ls_shift/su_max 0.000
_refine_ls_shift/su_mean 0.000
_refine_ls_structure_factor_coef Fsqd
_refine_ls_weighting_details 'calc w=1/[\s^2^(Fo^2^)+(0.0405P)^2^+38.8254P] where P=(Fo^2^+2Fc^2^)/3'
_refine_ls_weighting_scheme calc
_refine_ls_wR_factor_gt 0.1384
_refine_ls_wR_factor_ref 0.1649
_reflns_number_gt 1466
_reflns_number_total 2347
_reflns_threshold_expression >2\s(I)
_cod_data_source_file cg900541asup1.cif
_cod_data_source_block complex1a
_cod_depositor_comments
;
The following automatic conversions were performed:

'_symmetry_cell_setting' value 'Monoclinic' changed to 'monoclinic'
according to /home/saulius/struct/CIF-dictionaries/cif_core.dic
dictionary named 'cif_core.dic' version 2.4.2 from 2011-04-26.

Automatic conversion script
Id: cif_fix_values 1891 2012-01-12 08:04:46Z andrius 
;
_cod_original_cell_volume 1139.34(17)
_cod_original_sg_symbol_H-M P2/c
_cod_database_code 4509628

loop_
_symmetry_equiv_pos_as_xyz
'x, y, z'
'-x, y, -z+1/2'
'-x, -y, -z'
'x, -y, z-1/2'

loop_
_atom_site_label
_atom_site_type_symbol
_atom_site_fract_x
_atom_site_fract_y
_atom_site_fract_z
_atom_site_U_iso_or_equiv
_atom_site_adp_type
_atom_site_occupancy
_atom_site_symmetry_multiplicity
_atom_site_calc_flag
_atom_site_refinement_flags
C1 C 0.2652(17) 0.3517(10) -0.0087(19) 0.021(4) Uani 1 1 d .
C2 C 0.3858(17) 0.3499(11) 0.1201(19) 0.026(4) Uani 1 1 d .
C3 C 0.3497(19) 0.3481(12) 0.274(2) 0.032(4) Uani 1 1 d .
H3 H 0.2483 0.3481 0.2908 0.039 Uiso 1 1 calc R
C4 C 0.4591(18) 0.3462(11) 0.4082(18) 0.026(4) Uani 1 1 d .
C5 C 0.1364(19) 0.1666(11) -0.396(2) 0.028(4) Uani 1 1 d .
C6 C 0.0672(19) 0.0803(11) -0.453(2) 0.028(4) Uani 1 1 d U
C7 C -0.081(2) 0.0749(13) -0.523(3) 0.051(6) Uani 1 1 d .
C8 C 0.146(2) 0.0044(14) -0.433(3) 0.055(7) Uani 1 1 d .
H8 H 0.2457 0.0060 -0.3878 0.067 Uiso 1 1 calc R
O1 O 0.1739(13) 0.4217(8) -0.4128(15) 0.039(3) Uani 1 1 d .
O2 O 0.0000 0.5268(12) -0.2500 0.041(5) Uani 1 2 d S
O1W O 0.375(13) 0.063(8) -0.682(16) 0.84(10) Uiso 1 1 d .
O3 O 0.1443(12) 0.3946(8) 0.0042(14) 0.030(3) Uani 1 1 d .
O4 O 0.2772(12) 0.3129(7) -0.1399(13) 0.027(3) Uani 1 1 d .
O5 O 0.4179(13) 0.3403(8) 0.5544(12) 0.033(3) Uani 1 1 d .
O6 O 0.5516(16) 0.1421(10) -0.461(2) 0.071(5) Uani 1 1 d .
O7 O 0.2752(14) 0.1656(8) -0.3483(18) 0.048(4) Uani 1 1 d .
O8 O 0.0538(14) 0.2349(8) -0.4041(15) 0.037(3) Uani 1 1 d .
O9 O -0.162(2) 0.1534(12) -0.562(3) 0.099(7) Uani 1 1 d .
Gd1 Gd 0.0000 0.36063(8) -0.2500 0.0185(3) Uani 1 2 d S
Gd2 Gd 0.5000 0.24745(8) -0.2500 0.0233(4) Uani 1 2 d S

loop_
_atom_site_aniso_label
_atom_site_aniso_U_11
_atom_site_aniso_U_22
_atom_site_aniso_U_33
_atom_site_aniso_U_23
_atom_site_aniso_U_13
_atom_site_aniso_U_12
C1 0.022(9) 0.019(8) 0.022(9) 0.001(8) 0.000(7) 0.008(7)
C2 0.018(8) 0.036(10) 0.023(9) -0.006(8) 0.000(7) 0.003(8)
C3 0.021(9) 0.048(12) 0.030(10) -0.006(9) 0.015(8) -0.009(8)
C4 0.022(9) 0.041(11) 0.016(8) -0.015(8) 0.006(7) -0.008(8)
C5 0.018(9) 0.028(10) 0.038(11) 0.003(8) 0.008(8) 0.009(7)
C6 0.026(5) 0.027(6) 0.030(6) -0.006(4) -0.001(4) -0.003(4)
C7 0.027(11) 0.036(12) 0.092(18) -0.033(12) 0.009(12) 0.008(9)
C8 0.020(10) 0.049(13) 0.096(19) -0.029(13) -0.004(12) 0.003(9)
O1 0.029(7) 0.047(8) 0.045(8) 0.015(7) 0.025(6) 0.007(6)
O2 0.044(11) 0.043(11) 0.040(11) 0.000 0.022(9) 0.000
O3 0.024(6) 0.040(7) 0.028(7) 0.000(6) 0.009(6) 0.011(6)
O4 0.020(6) 0.032(7) 0.029(7) -0.008(6) -0.001(5) 0.009(5)
O5 0.033(7) 0.061(9) 0.008(6) 0.004(6) 0.011(5) 0.007(6)
O6 0.048(9) 0.069(11) 0.101(14) -0.048(10) 0.026(9) -0.009(9)
O7 0.027(7) 0.033(8) 0.084(11) -0.021(7) 0.003(8) -0.002(6)
O8 0.036(8) 0.039(8) 0.038(8) -0.014(6) 0.007(6) -0.007(6)
O9 0.068(12) 0.082(14) 0.145(19) -0.029(13) 0.003(13) 0.007(11)
Gd1 0.0162(6) 0.0233(7) 0.0171(6) 0.000 0.0065(5) 0.000
Gd2 0.0169(6) 0.0269(7) 0.0267(7) 0.000 0.0051(5) 0.000

loop_
_atom_type_symbol
_atom_type_description
_atom_type_scat_dispersion_real
_atom_type_scat_dispersion_imag
_atom_type_scat_source
C C 0.0033 0.0016 'International Tables Vol C Tables 4.2.6.8 and 6.1.1.4'
H H 0.0000 0.0000 'International Tables Vol C Tables 4.2.6.8 and 6.1.1.4'
O O 0.0106 0.0060 'International Tables Vol C Tables 4.2.6.8 and 6.1.1.4'
Gd Gd -0.1653 3.9035 'International Tables Vol C Tables 4.2.6.8 and 6.1.1.4'

loop_
_geom_angle_atom_site_label_1
_geom_angle_atom_site_label_2
_geom_angle_atom_site_label_3
_geom_angle
_geom_angle_site_symmetry_1
_geom_angle_site_symmetry_3
O3 C1 O4 117.5(14) . .
O3 C1 C2 120.6(14) . .
O4 C1 C2 121.8(13) . .
O3 C1 Gd1 54.4(8) . .
O4 C1 Gd1 63.3(8) . .
C2 C1 Gd1 174.6(11) . .
C3 C2 C4 119.2(15) . 2_655
C3 C2 C1 119.2(14) . .
C4 C2 C1 121.6(14) 2_655 .
C2 C3 C4 123.5(14) . .
C2 C3 H3 118.3 . .
C4 C3 H3 118.3 . .
O5 C4 C3 120.9(14) . .
O5 C4 C2 121.9(15) . 2_655
C3 C4 C2 117.1(14) . 2_655
O7 C5 O8 124.9(17) . .
O7 C5 C6 116.7(15) . .
O8 C5 C6 118.4(15) . .
C8 C6 C7 117.5(16) . .
C8 C6 C5 120.7(16) . .
C7 C6 C5 121.8(16) . .
C8 C7 C6 121.4(18) 3_554 .
C8 C7 O9 119.1(19) 3_554 .
C6 C7 O9 119.2(17) . .
C6 C8 C7 121.1(19) . 3_554
C6 C8 H8 119.5 . .
C7 C8 H8 119.5 3_554 .
C1 O3 Gd1 100.6(10) . .
C1 O4 Gd2 131.1(10) . .
C1 O4 Gd1 91.2(9) . .
Gd2 O4 Gd1 136.7(5) . .
C4 O5 Gd2 129.2(10) . 1_556
C5 O7 Gd2 148.3(11) . .
C5 O8 Gd1 140.4(12) . .
O1 Gd1 O1 134.3(6) . 2_554
O1 Gd1 O8 144.4(4) . 2_554
O1 Gd1 O8 78.8(4) 2_554 2_554
O1 Gd1 O8 78.8(4) . .
O1 Gd1 O8 144.4(4) 2_554 .
O8 Gd1 O8 74.5(6) 2_554 .
O1 Gd1 O3 96.9(4) . .
O1 Gd1 O3 73.5(4) 2_554 .
O8 Gd1 O3 78.4(4) 2_554 .
O8 Gd1 O3 122.3(4) . .
O1 Gd1 O3 73.5(4) . 2_554
O1 Gd1 O3 96.9(4) 2_554 2_554
O8 Gd1 O3 122.3(4) 2_554 2_554
O8 Gd1 O3 78.4(4) . 2_554
O3 Gd1 O3 155.8(5) . 2_554
O1 Gd1 O2 67.2(3) . .
O1 Gd1 O2 67.1(3) 2_554 .
O8 Gd1 O2 142.7(3) 2_554 .
O8 Gd1 O2 142.7(3) . .
O3 Gd1 O2 77.9(3) . .
O3 Gd1 O2 77.9(3) 2_554 .
O1 Gd1 O4 122.9(4) . 2_554
O1 Gd1 O4 70.6(4) 2_554 2_554
O8 Gd1 O4 75.0(4) 2_554 2_554
O8 Gd1 O4 79.9(4) . 2_554
O3 Gd1 O4 138.6(3) . 2_554
O3 Gd1 O4 50.5(3) 2_554 2_554
O2 Gd1 O4 105.8(2) . 2_554
O1 Gd1 O4 70.6(4) . .
O1 Gd1 O4 122.9(4) 2_554 .
O8 Gd1 O4 79.9(4) 2_554 .
O8 Gd1 O4 75.0(4) . .
O3 Gd1 O4 50.5(3) . .
O3 Gd1 O4 138.6(3) 2_554 .
O2 Gd1 O4 105.8(2) . .
O4 Gd1 O4 148.4(5) 2_554 .
O1 Gd1 C1 97.8(4) . 2_554
O1 Gd1 C1 84.2(4) 2_554 2_554
O8 Gd1 C1 98.7(4) 2_554 2_554
O8 Gd1 C1 77.1(4) . 2_554
O3 Gd1 C1 157.7(4) . 2_554
O3 Gd1 C1 25.0(4) 2_554 2_554
O2 Gd1 C1 92.6(3) . 2_554
O4 Gd1 C1 25.5(3) 2_554 2_554
O4 Gd1 C1 151.4(4) . 2_554
O1 Gd1 C1 84.2(4) . .
O1 Gd1 C1 97.8(4) 2_554 .
O8 Gd1 C1 77.1(4) 2_554 .
O8 Gd1 C1 98.7(4) . .
O3 Gd1 C1 25.0(4) . .
O3 Gd1 C1 157.7(4) 2_554 .
O2 Gd1 C1 92.6(3) . .
O4 Gd1 C1 151.4(4) 2_554 .
O4 Gd1 C1 25.5(3) . .
C1 Gd1 C1 174.8(6) 2_554 .
O5 Gd2 O5 102.4(6) 2_655 1_554
O5 Gd2 O7 140.1(4) 2_655 .
O5 Gd2 O7 82.6(5) 1_554 .
O5 Gd2 O7 82.6(5) 2_655 2_654
O5 Gd2 O7 140.1(4) 1_554 2_654
O7 Gd2 O7 118.7(6) . 2_654
O5 Gd2 O6 150.4(4) 2_655 .
O5 Gd2 O6 86.3(5) 1_554 .
O7 Gd2 O6 68.6(5) . .
O7 Gd2 O6 73.2(5) 2_654 .
O5 Gd2 O6 86.3(5) 2_655 2_654
O5 Gd2 O6 150.4(4) 1_554 2_654
O7 Gd2 O6 73.2(5) . 2_654
O7 Gd2 O6 68.6(5) 2_654 2_654
O6 Gd2 O6 100.1(8) . 2_654
O5 Gd2 O4 79.7(4) 2_655 2_654
O5 Gd2 O4 71.4(4) 1_554 2_654
O7 Gd2 O4 137.3(4) . 2_654
O7 Gd2 O4 70.7(4) 2_654 2_654
O6 Gd2 O4 76.3(4) . 2_654
O6 Gd2 O4 138.2(4) 2_654 2_654
O5 Gd2 O4 71.4(4) 2_655 .
O5 Gd2 O4 79.7(4) 1_554 .
O7 Gd2 O4 70.7(4) . .
O7 Gd2 O4 137.3(4) 2_654 .
O6 Gd2 O4 138.2(4) . .
O6 Gd2 O4 76.3(4) 2_654 .
O4 Gd2 O4 133.3(5) 2_654 .

loop_
_geom_bond_atom_site_label_1
_geom_bond_atom_site_label_2
_geom_bond_distance
_geom_bond_site_symmetry_2
C1 O3 1.273(17) .
C1 O4 1.276(18) .
C1 C2 1.45(2) .
C1 Gd1 2.960(16) .
C2 C3 1.39(2) .
C2 C4 1.43(2) 2_655
C3 C4 1.42(2) .
C3 H3 0.9300 .
C4 O5 1.339(17) .
C4 C2 1.43(2) 2_655
C5 O7 1.26(2) .
C5 O8 1.264(19) .
C5 C6 1.50(2) .
C6 C8 1.34(3) .
C6 C7 1.40(2) .
C7 C8 1.36(3) 3_554
C7 O9 1.41(3) .
C8 C7 1.36(3) 3_554
C8 H8 0.9300 .
O1 Gd1 2.377(10) .
O2 Gd1 2.509(18) .
O3 Gd1 2.448(12) .
O4 Gd2 2.492(10) .
O4 Gd1 2.645(10) .
O5 Gd2 2.238(11) 1_556
O6 Gd2 2.478(14) .
O7 Gd2 2.424(12) .
O8 Gd1 2.386(12) .
Gd1 O1 2.377(10) 2_554
Gd1 O8 2.386(12) 2_554
Gd1 O3 2.448(12) 2_554
Gd1 O4 2.645(10) 2_554
Gd1 C1 2.960(16) 2_554
Gd2 O5 2.238(11) 2_655
Gd2 O5 2.238(11) 1_554
Gd2 O7 2.424(12) 2_654
Gd2 O6 2.478(14) 2_654
Gd2 O4 2.492(10) 2_654
